data_2200282
loop_
_publ_author_name
'Ge\&smann, Renate'
'Br\"uckner, Hans'
'Kokkinidis, Michael'

_publ_section_title
;
 Tripeptide Z--Aib--Aib--Hyp--OMe
;
_journal_issue 6
_journal_name_full 'Acta Crystallographica Section E'
_journal_page_first o492
_journal_page_last o494
_journal_paper_doi 10.1107/S1600536801007371
_journal_volume 57
_journal_year 2001
_chemical_formula_iupac 'C22 H31 N3 O7,C2 H6 O1'
_chemical_formula_moiety 'C22 H31 N3 O7,C2 H6 O1'
_chemical_formula_sum 'C24 H37 N3 O8'
_chemical_formula_weight 495.57
_chemical_name_common
;
Methyl 1-{N-[N-(benzyloxycarbonyl)-\a-aminoisobutyryl]-\a-aminoisobutyryl}-
4-hydroxypyrrolidine-2-carboxylate ethanol solvate
;
_space_group_IT_number 76
_symmetry_cell_setting tetragonal
_symmetry_space_group_name_Hall 'P 4w'
_symmetry_space_group_name_H-M 'P 41'
_cell_angle_alpha 90.00
_cell_angle_beta 90.00
_cell_angle_gamma 90.00
_cell_formula_units_Z 4
_cell_length_a 11.698(2)
_cell_length_b 11.698(2)
_cell_length_c 19.643(15)
_cell_measurement_reflns_used 25
_cell_measurement_temperature 293
_cell_measurement_theta_max 23.85
_cell_measurement_theta_min 12.71
_cell_volume 2688(2)
_computing_cell_refinement 'CAD-4 Software'
_computing_data_collection 'CAD-4 Software (Enraf-Nonius, 1989)'
_computing_data_reduction 'Xtal3.7 DIFDAT ABSORB ADDREF (du Bouley & Hall, 2000)'
_computing_molecular_graphics
;
Xtal3.7 PIG (du Bouley & Hall, 2000) and
Xtal3.7 ORTEP (Davenport et al., 2000)
;
_computing_publication_material 'SHELXL97, and Xtal3.7 BONDLA and CIFIO (du Bouley & Hall, 2000)'
_computing_structure_refinement 'SHELXL97 (Sheldrick & Schneider, 1997)'
_computing_structure_solution 'Xtal3.7 CRISP (du Bouley & Hall, 2000)'
_diffrn_measured_fraction_theta_full 1.000
_diffrn_measured_fraction_theta_max 1.000
_diffrn_measurement_device_type 'Enraf-Nonius CAD-4'
_diffrn_measurement_method \w-2\q
_diffrn_radiation_monochromator graphite
_diffrn_radiation_source 'fine-focus sealed tube'
_diffrn_radiation_type CuK\a
_diffrn_radiation_wavelength 1.54178
_diffrn_reflns_av_R_equivalents .0523
_diffrn_reflns_av_sigmaI/netI .0543
_diffrn_reflns_limit_h_max 14
_diffrn_reflns_limit_h_min -14
_diffrn_reflns_limit_k_max 14
_diffrn_reflns_limit_k_min -14
_diffrn_reflns_limit_l_max 23
_diffrn_reflns_limit_l_min -21
_diffrn_reflns_number 5671
_diffrn_reflns_theta_full 69.95
_diffrn_reflns_theta_max 69.95
_diffrn_reflns_theta_min -49
_diffrn_standards_decay_% 13.9
_diffrn_standards_interval_time 3600
_diffrn_standards_number 5
_exptl_absorpt_coefficient_mu .764
_exptl_absorpt_correction_T_max .88
_exptl_absorpt_correction_T_min .80
_exptl_absorpt_correction_type analytical
_exptl_absorpt_process_details '(Xtal3.7 ABSORB; du Bouley & Hall, 2000)'
_exptl_crystal_colour colourless
_exptl_crystal_density_diffrn 1.225
_exptl_crystal_density_meas ?
_exptl_crystal_description rod
_exptl_crystal_F_000 1064
_exptl_crystal_size_max .4
_exptl_crystal_size_mid .2
_exptl_crystal_size_min .2
_refine_diff_density_max .431
_refine_diff_density_min -.412
_refine_ls_abs_structure_details 'assumed from synthesis'
_refine_ls_extinction_coef .0078(13)
_refine_ls_extinction_method SHELXL97
_refine_ls_goodness_of_fit_ref 1.082
_refine_ls_hydrogen_treatment constr
_refine_ls_matrix_type full
_refine_ls_number_parameters 356
_refine_ls_number_reflns 2622
_refine_ls_number_restraints 7
_refine_ls_restrained_S_all 1.083
_refine_ls_R_factor_all .0985
_refine_ls_R_factor_gt .0777
_refine_ls_shift/su_max <0.001
_refine_ls_shift/su_mean .000
_refine_ls_structure_factor_coef Fsqd
_refine_ls_weighting_details 'w = 1/[\s^2^(Fo^2^)+(0.1474P)^2^] where P = (Fo^2^+2Fc^2^)/3'
_refine_ls_weighting_scheme calc
_refine_ls_wR_factor_ref .2110
_reflns_number_gt 2018
_reflns_number_total 2622
_reflns_threshold_expression I>2\s(I)
_cod_data_source_file cf6053.cif
_cod_data_source_block I
_cod_depositor_comments
;
The following automatic conversions were performed:

'_exptl_crystal_density_meas' value 'not measured' was changed to '?'
- the value is perceived as not measured.

Automatic conversion script
Id: cif_fix_values 3008 2015-01-20 13:52:24Z robertas 
;
_cod_original_sg_symbol_Hall 'P 41'
_cod_database_code 2200282
_cod_database_fobs_code 2200282

loop_
_symmetry_equiv_pos_as_xyz
'x, y, z'
'-y, x, z+1/4'
'-x, -y, z+1/2'
'y, -x, z+3/4'

loop_
_atom_site_label
_atom_site_fract_x
_atom_site_fract_y
_atom_site_fract_z
_atom_site_U_iso_or_equiv
_atom_site_adp_type
_atom_site_calc_flag
_atom_site_refinement_flags
_atom_site_occupancy
_atom_site_disorder_assembly
_atom_site_disorder_group
_atom_site_type_symbol
C01 .4380(6) .6978(6) .1753(4) .0811(18) Uani d . 1 . . C
H01 .4888 .7475 .1541 .10(3) Uiso calc R 1 . . H
C02 .3987(8) .6033(8) .1409(5) .102(2) Uani d . 1 . . C
H02 .4258 .5886 .0973 .153 Uiso calc R 1 . . H
C03 .3239(9) .5332(7) .1682(7) .109(3) Uani d . 1 . . C
H03 .2970 .4708 .1436 .10(3) Uiso calc R 1 . . H
C04 .2843(9) .5534(7) .2353(6) .105(3) Uani d . 1 . . C
H04 .2311 .5047 .2553 .12(3) Uiso calc R 1 . . H
C05 .3258(6) .6454(7) .2700(5) .086(2) Uani d . 1 . . C
H05 .3012 .6581 .3143 .16(5) Uiso calc R 1 . . H
C06 .4025(4) .7198(5) .2414(3) .0602(13) Uani d . 1 . . C
C07 .4422(5) .8228(6) .2792(3) .0672(15) Uani d . 1 . . C
H07A .4545 .8032 .3266 .09(2) Uiso calc R 1 . . H
H07B .5145 .8484 .2604 .10(2) Uiso calc R 1 . . H
O01 .3600(4) .9139(4) .2748(2) .0643(10) Uani d . 1 . . O
C08 .2880(5) .9287(5) .3282(3) .0565(12) Uani d . 1 . . C
O08 .2966(4) .8729(4) .3818(2) .0733(12) Uani d . 1 . . O
N1 .2107(4) 1.0074(4) .3155(2) .0539(10) Uani d . 1 . . N
H1 .2022 1.0319 .2746 .081 Uiso calc R 1 . . H
C1A .1380(4) 1.0546(4) .3704(2) .0512(11) Uani d . 1 . . C
C1L .0550(6) 1.1383(5) .3365(3) .0682(15) Uani d . 1 . . C
H1LA .0095 1.0983 .3035 .09(3) Uiso calc R 1 . . H
H1LB .0974 1.1978 .3143 .055(15) Uiso calc R 1 . . H
H1LC .0059 1.1712 .3704 .09(2) Uiso calc R 1 . . H
C1R .2110(6) 1.1149(6) .4234(3) .0708(16) Uani d . 1 . . C
H1RA .2626 1.0610 .4438 .08(2) Uiso calc R 1 . . H
H1RB .1626 1.1470 .4580 .13(3) Uiso calc R 1 . . H
H1RC .2541 1.1749 .4020 .061(16) Uiso calc R 1 . . H
C1 .0697(4) .9567(4) .4024(2) .0486(10) Uani d . 1 . . C
O1 .0557(3) .9513(3) .46626(16) .0586(9) Uani d . 1 . . O
N2 .0207(4) .8816(3) .36094(18) .0491(9) Uani d . 1 . . N
H2 .0215 .8954 .3179 .074 Uiso calc R 1 . . H
C2A -.0352(4) .7760(4) .3847(3) .0517(11) Uani d . 1 . . C
C2L .0539(5) .6979(5) .4172(4) .0695(15) Uani d . 1 . . C
H2LA .0890 .7366 .4549 .09(2) Uiso calc R 1 . . H
H2LB .1112 .6786 .3842 .08(2) Uiso calc R 1 . . H
H2LC .0175 .6293 .4331 .069(18) Uiso calc R 1 . . H
C2R -.0894(6) .7164(6) .3233(3) .0694(15) Uani d . 1 . . C
H2RA -.1449 .7662 .3029 .08(2) Uiso calc R 1 . . H
H2RB -.1261 .6473 .3380 .069(18) Uiso calc R 1 . . H
H2RC -.0312 .6984 .2906 .11(3) Uiso calc R 1 . . H
C2 -.1318(4) .7993(4) .4351(2) .0519(11) Uani d . 1 . . C
O2 -.1450(4) .7303(4) .48328(19) .0677(10) Uani d . 1 . . O
N3 -.2095(4) .8803(4) .4252(2) .0563(10) Uani d . 1 . . N
C3A -.3111(5) .8828(5) .4683(3) .0608(13) Uani d . 1 . . C
H3A -.2890 .8842 .5164 .08(2) Uiso calc R 1 . . H
C3B -.3710(5) .9939(5) .4490(3) .0645(14) Uani d . 1 . . C
H3BA -.3501 1.0549 .4801 .08(2) Uiso calc R 1 . . H
H3BB -.4534 .9845 .4499 .054(15) Uiso calc R 1 . . H
C3G -.3292(5) 1.0205(5) .3762(3) .0608(13) Uani d . 1 . . C
H3G -.3770 .9822 .3422 .09(2) Uiso calc R 1 . . H
O3G -.3286(4) 1.1392(4) .3662(2) .0768(12) Uani d . 1 . . O
H30 -.2888 1.1547 .3330 .115 Uiso calc R 1 . . H
C3D -.2073(6) .9735(6) .3752(3) .0717(16) Uani d . 1 . . C
H3DA -.1875 .9450 .3304 .08(2) Uiso calc R 1 . . H
H3DB -.1527 1.0319 .3883 .124 Uiso calc R 1 . . H
C3 -.3842(5) .7793(5) .4538(3) .0626(14) Uani d . 1 . . C
O3 -.3849(4) .7257(5) .4011(2) .0815(13) Uani d . 1 . . O
O4 -.4534(5) .7578(5) .5060(3) .0910(17) Uani d . 1 . . O
C4 -.5364(9) .6683(8) .4964(6) .108(3) Uiso d . 1 . . C
H4A -.5859 .6648 .5354 .161 Uiso calc R 1 . . H
H4B -.4978 .5964 .4911 .09(2) Uiso calc R 1 . . H
H4C -.5809 .6840 .4564 .11(3) Uiso calc R 1 . . H
O12 -.1710(6) 1.2613(5) .4516(4) .120(2) Uani d D 1 . . O
H12 -.2276 1.2268 .4265 .180 Uiso d R 1 . . H
C121 -.1622(12) 1.3781(10) .4296(7) .089(3) Uani d PD .67 A 1 C
H12A1 -.1919 1.3863 .3837 .134 Uiso calc PR .67 A 1 H
H12B1 -.0831 1.4028 .4300 .134 Uiso calc PR .67 A 1 H
C131 -.229(3) 1.4456(14) .4771(16) .189(14) Uani d PD .67 A 1 C
H13A1 -.2563 1.3974 .5133 .283 Uiso calc PR .67 A 1 H
H13B1 -.2937 1.4784 .4537 .283 Uiso calc PR .67 A 1 H
H13C1 -.1829 1.5055 .4956 .283 Uiso calc PR .67 A 1 H
C122 -.217(3) 1.3651(19) .4777(15) .114(10) Uani d PD .33 A 2 C
H12A2 -.1790 1.3875 .5195 .171 Uiso calc PR .33 A 2 H
H12B2 -.2984 1.3582 .4861 .171 Uiso calc PR .33 A 2 H
C132 -.194(6) 1.447(3) .423(2) .19(3) Uani d PD .33 A 2 C
H13A2 -.1767 1.4065 .3816 .288 Uiso calc PR .33 A 2 H
H13B2 -.1296 1.4940 .4351 .288 Uiso calc PR .33 A 2 H
H13C2 -.2597 1.4946 .4159 .288 Uiso calc PR .33 A 2 H

loop_
_atom_site_aniso_label
_atom_site_aniso_U_11
_atom_site_aniso_U_22
_atom_site_aniso_U_33
_atom_site_aniso_U_12
_atom_site_aniso_U_13
_atom_site_aniso_U_23
C01 .082(4) .092(4) .070(4) -.016(4) .009(3) -.005(3)
C02 .117(6) .103(6) .086(5) -.006(5) -.004(5) -.034(5)
C03 .123(7) .080(5) .123(8) -.012(5) -.043(6) -.013(5)
C04 .112(6) .080(5) .122(8) -.025(5) -.018(6) .030(5)
C05 .082(4) .087(4) .088(5) -.010(3) .000(4) .019(4)
C06 .049(2) .070(3) .062(3) .005(2) -.002(2) .001(3)
C07 .051(3) .089(4) .062(3) -.003(3) -.002(2) -.003(3)
O01 .073(2) .073(2) .0466(19) .0014(19) .0147(17) .0028(17)
C08 .061(3) .071(3) .037(2) -.004(2) .005(2) -.003(2)
O08 .086(3) .091(3) .044(2) .011(2) .0043(19) .0160(19)
N1 .066(2) .061(2) .0348(19) .001(2) .0045(17) .0004(17)
C1A .064(3) .054(2) .035(2) .001(2) .003(2) -.0042(19)
C1L .084(4) .055(3) .066(3) .009(3) .003(3) .011(3)
C1R .085(4) .077(4) .050(3) -.029(3) .000(3) -.009(3)
C1 .058(3) .057(3) .032(2) .003(2) .0003(18) -.0022(18)
O1 .072(2) .078(2) .0255(15) -.0077(18) .0011(14) -.0002(14)
N2 .063(2) .052(2) .0321(18) -.0003(17) .0030(16) .0009(16)
C2A .062(3) .053(2) .041(2) -.001(2) .005(2) .000(2)
C2L .072(3) .063(3) .074(4) .011(3) .005(3) .011(3)
C2R .093(4) .071(4) .044(3) -.012(3) .005(3) -.009(3)
C2 .062(3) .057(2) .036(2) -.007(2) .000(2) .0032(19)
O2 .079(2) .080(3) .044(2) -.003(2) .0035(17) .0182(18)
N3 .062(2) .065(2) .042(2) .001(2) .0078(18) .0065(18)
C3A .065(3) .074(3) .043(2) -.002(3) .007(2) .002(2)
C3B .065(3) .081(3) .047(3) .004(3) .011(2) -.002(3)
C3G .068(3) .072(3) .042(3) .010(3) .003(2) -.003(2)
O3G .108(3) .078(3) .045(2) .007(2) .009(2) .0005(19)
C3D .089(4) .074(3) .053(3) .012(3) .013(3) .017(3)
C3 .063(3) .076(3) .049(3) .001(3) .001(2) -.003(3)
O3 .085(3) .101(3) .059(3) -.013(3) -.004(2) -.018(2)
O4 .102(4) .103(4) .067(3) -.040(3) .027(3) -.011(3)
O12 .158(6) .079(3) .123(5) .016(3) -.071(5) -.009(3)
C121 .113(9) .089(8) .066(7) .009(7) -.002(6) .018(6)
C131 .25(3) .062(8) .26(4) -.004(12) .09(3) -.010(14)
C122 .12(2) .10(2) .12(3) .008(16) -.03(2) .017(18)
C133 .35(9) .13(4) .09(3) -.06(5) -.05(4) .05(3)

loop_
_atom_type_symbol
_atom_type_description
_atom_type_scat_dispersion_real
_atom_type_scat_dispersion_imag
_atom_type_scat_source
C C .0181 .0000 'International Tables Vol C Tables 4.2.6.8 and 6.1.1.4'
H H .0000 .0000 'International Tables Vol C Tables 4.2.6.8 and 6.1.1.4'
O O .0492 .0000 'International Tables Vol C Tables 4.2.6.8 and 6.1.1.4'
N N .0311 .0000 'International Tables Vol C Tables 4.2.6.8 and 6.1.1.4'

loop_
_geom_angle_atom_site_label_1
_geom_angle_atom_site_label_2
_geom_angle_atom_site_label_3
_geom_angle
_geom_angle_publ_flag
C02 C01 C06 120.6(7) ?
C02 C01 H01 119.7 ?
C06 C01 H01 119.7 ?
C03 C02 C01 121.6(9) ?
C03 C02 H02 119.2 ?
C01 C02 H02 119.2 ?
C02 C03 C04 119.6(8) ?
C02 C03 H03 120.2 ?
C04 C03 H03 120.2 ?
C05 C04 C03 118.7(9) ?
C05 C04 H04 120.7 ?
C03 C04 H04 120.7 ?
C04 C05 C06 122.0(9) ?
C04 C05 H05 119.0 ?
C06 C05 H05 119.0 ?
C05 C06 C01 117.5(7) ?
C05 C06 C07 121.0(6) ?
C01 C06 C07 121.5(6) ?
O01 C07 C06 111.2(4) ?
O01 C07 H07A 109.4 ?
C06 C07 H07A 109.4 ?
O01 C07 H07B 109.4 ?
C06 C07 H07B 109.4 ?
H07A C07 H07B 108.0 ?
C08 O01 C07 117.6(5) ?
O08 C08 N1 125.8(5) ?
O08 C08 O01 122.5(5) ?
N1 C08 O01 111.7(5) ?
C08 N1 C1A 121.2(4) ?
C08 N1 H1 119.4 ?
C1A N1 H1 119.4 ?
N1 C1A C1R 110.4(4) yes
N1 C1A C1 108.6(4) ?
C1R C1A C1 111.1(4) yes
N1 C1A C1L 106.6(4) yes
C1R C1A C1L 111.0(5) ?
C1 C1A C1L 109.0(4) yes
C1A C1L H1LA 109.5 ?
C1A C1L H1LB 109.5 ?
H1LA C1L H1LB 109.5 ?
C1A C1L H1LC 109.5 ?
H1LA C1L H1LC 109.5 ?
H1LB C1L H1LC 109.5 ?
C1A C1R H1RA 109.5 ?
C1A C1R H1RB 109.5 ?
H1RA C1R H1RB 109.5 ?
C1A C1R H1RC 109.5 ?
H1RA C1R H1RC 109.5 ?
H1RB C1R H1RC 109.5 ?
O1 C1 N2 121.2(5) ?
O1 C1 C1A 120.7(4) ?
N2 C1 C1A 118.0(4) ?
C1 N2 C2A 123.5(4) ?
C1 N2 H2 118.2 ?
C2A N2 H2 118.2 ?
N2 C2A C2L 109.4(4) yes
N2 C2A C2 112.5(4) ?
C2L C2A C2 109.9(5) yes
N2 C2A C2R 108.4(4) yes
C2L C2A C2R 109.9(5) ?
C2 C2A C2R 106.6(4) yes
C2A C2L H2LA 109.5 ?
C2A C2L H2LB 109.5 ?
H2LA C2L H2LB 109.5 ?
C2A C2L H2LC 109.5 ?
H2LA C2L H2LC 109.5 ?
H2LB C2L H2LC 109.5 ?
C2A C2R H2RA 109.5 ?
C2A C2R H2RB 109.5 ?
H2RA C2R H2RB 109.5 ?
C2A C2R H2RC 109.5 ?
H2RA C2R H2RC 109.5 ?
H2RB C2R H2RC 109.5 ?
O2 C2 N3 119.1(5) ?
O2 C2 C2A 117.7(5) ?
N3 C2 C2A 122.7(4) ?
C2 N3 C3A 119.2(4) ?
C2 N3 C3D 128.0(5) ?
C3A N3 C3D 112.8(4) ?
N3 C3A C3 109.6(5) ?
N3 C3A C3B 104.3(4) ?
C3 C3A C3B 112.1(5) ?
N3 C3A H3A 110.2 ?
C3 C3A H3A 110.2 ?
C3B C3A H3A 110.2 ?
C3A C3B C3G 104.8(4) ?
C3A C3B H3BA 110.8 ?
C3G C3B H3BA 110.8 ?
C3A C3B H3BB 110.8 ?
C3G C3B H3BB 110.8 ?
H3BA C3B H3BB 108.9 ?
O3G C3G C3D 110.5(5) ?
O3G C3G C3B 109.3(5) ?
C3D C3G C3B 103.6(5) ?
O3G C3G H3G 111.1 ?
C3D C3G H3G 111.1 ?
C3B C3G H3G 111.1 ?
C3G O3G H12 115.8 ?
C3G O3G H30 109.5 ?
H12 O3G H30 91.3 ?
N3 C3D C3G 104.0(5) ?
N3 C3D H3DA 111.0 ?
C3G C3D H3DA 111.0 ?
N3 C3D H3DB 110.9 ?
C3G C3D H3DB 110.9 ?
H3DA C3D H3DB 109.0 ?
O3 C3 O4 123.9(6) ?
O3 C3 C3A 125.5(5) ?
O4 C3 C3A 110.6(5) ?
C3 O4 C4 116.6(6) ?
O4 C4 H4A 109.5 ?
O4 C4 H4B 109.5 ?
H4A C4 H4B 109.5 ?
O4 C4 H4C 109.5 ?
H4A C4 H4C 109.5 ?
H4B C4 H4C 109.5 ?
C121 O12 C122 47.5(13) ?
C121 O12 H12 107.9 ?
C122 O12 H12 107.1 ?
O12 C121 C131 106.5(13) ?
O12 C121 H12A1 110.4 ?
C131 C121 H12A1 110.4 ?
O12 C121 H12B1 110.4 ?
C131 C121 H12B1 110.4 ?
H12A1 C121 H12B1 108.6 ?
C121 C131 H13A1 109.5 ?
C121 C131 H13B1 109.5 ?
H13A1 C131 H13B1 109.5 ?
C121 C131 H13C1 109.5 ?
H13A1 C131 H13C1 109.5 ?
H13B1 C131 H13C1 109.5 ?
O12 C122 C132 103(2) ?
O12 C122 H12A2 111.2 ?
C132 C122 H12A2 111.2 ?
O12 C122 H12B2 111.2 ?
C132 C122 H12B2 111.2 ?
H12A2 C122 H12B2 109.1 ?
C122 C132 H13A2 109.5 ?
C122 C132 H13B2 109.5 ?
H13A2 C132 H13B2 109.5 ?
C122 C132 H13C2 109.5 ?
H13A2 C132 H13C2 109.5 ?
H13B2 C132 H13C2 109.5 ?

loop_
_geom_bond_atom_site_label_1
_geom_bond_atom_site_label_2
_geom_bond_site_symmetry_2
_geom_bond_distance
_geom_bond_publ_flag
C01 C02 . 1.375(11) ?
C01 C06 . 1.388(10) ?
C01 H01 . .930 ?
C02 C03 . 1.314(15) ?
C02 H02 . .930 ?
C03 C04 . 1.417(17) ?
C03 H03 . .930 ?
C04 C05 . 1.363(13) ?
C04 H04 . .930 ?
C05 C06 . 1.370(9) ?
C05 H05 . .930 ?
C06 C07 . 1.489(8) ?
C07 O01 . 1.438(7) ?
C07 H07A . .970 ?
C07 H07B . .970 ?
O01 C08 . 1.356(6) ?
C08 O08 . 1.243(7) ?
C08 N1 . 1.315(7) ?
N1 C1A . 1.480(6) ?
N1 H1 . .860 ?
C1A C1R . 1.521(7) ?
C1A C1 . 1.531(7) ?
C1A C1L . 1.532(7) ?
C1L H1LA . .960 ?
C1L H1LB . .960 ?
C1L H1LC . .960 ?
C1R H1RA . .960 ?
C1R H1RB . .960 ?
C1R H1RC . .960 ?
C1 O1 . 1.267(6) ?
C1 N2 . 1.327(6) ?
N2 C2A . 1.474(6) ?
N2 H2 . .860 ?
C2A C2L . 1.526(8) ?
C2A C2 . 1.527(7) ?
C2A C2R . 1.530(8) ?
C2L H2LA . .960 ?
C2L H2LB . .960 ?
C2L H2LC . .960 ?
C2R H2RA . .960 ?
C2R H2RB . .960 ?
C2R H2RC . .960 ?
C2 O2 . 1.254(6) ?
C2 N3 . 1.327(7) ?
N3 C3A . 1.460(7) ?
N3 C3D . 1.468(7) ?
C3A C3 . 1.509(9) ?
C3A C3B . 1.525(9) ?
C3A H3A . .980 ?
C3B C3G . 1.544(7) ?
C3B H3BA . .970 ?
C3B H3BB . .970 ?
C3G O3G . 1.403(7) ?
C3G C3D . 1.528(8) ?
C3G H3G . .980 ?
O3G H12 . 1.9628 ?
O3G H30 . .820 ?
C3D H3DA . .970 ?
C3D H3DB . .970 ?
C3 O3 . 1.210(7) ?
C3 O4 . 1.330(8) ?
O4 C4 . 1.440(11) ?
C4 H4A . .960 ?
C4 H4B . .960 ?
C4 H4C . .960 ?
O12 C122 . 1.424(19) ?
O12 C121 . 1.437(12) ?
O12 H12 . .9188 ?
C121 C131 . 1.454(17) ?
C121 H12A1 . .970 ?
C121 H12B1 . .970 ?
C131 H13A1 . .960 ?
C131 H13B1 . .960 ?
C131 H13C1 . .960 ?
C122 C132 . 1.47(2) ?
C122 H12A2 . .970 ?
C122 H12B2 . .970 ?
C132 H13A2 . .960 ?
C132 H13B2 . .960 ?
C132 H13C2 . .960 ?

loop_
_geom_contact_atom_site_label_1
_geom_contact_atom_site_label_2
_geom_contact_distance
_geom_contact_site_symmetry_1
_geom_contact_site_symmetry_2
C01 H02 2.000(8) . .
C01 C03 2.347(12) . .
C01 H03 3.187(8) . .
C01 C04 3.974(14) '1 655' '4 664'
C01 C04 2.734(13) . .
C01 H04 3.665(8) . .
C01 H04 3.529(8) '1 655' '4 664'
C01 C05 2.358(12) . .
C01 C05 3.908(12) '1 655' '4 664'
C01 H05 3.374(8) '1 655' '4 664'
C01 H05 3.199(8) . .
C01 C07 2.512(10) . .
C01 H07A 3.223(8) . .
C01 H07B 2.588(8) . .
C01 O01 3.323(9) . .
C01 C08 4.404(10) . .
C01 C1R 3.928(10) '1 655' '4 564'
C01 H1RB 3.830(8) '1 655' '4 564'
C01 H1RC 3.162(8) '1 655' '4 564'
C01 C2L 4.208(10) '1 655' '4 664'
C01 H2LB 3.684(8) '1 655' '4 664'
C01 H2LC 4.015(8) '1 655' '4 664'
C01 C4 3.574(13) '1 655' '4 654'
C01 H4A 3.665(8) '1 655' '4 654'
C01 H4B 3.252(8) '1 655' '4 654'
C01 H4C 3.244(8) '1 655' '4 654'
H01 C02 2.006(9) . .
H01 H02 2.2898(5) . .
H01 C03 3.175(10) . .
H01 C04 3.664(10) . .
H01 C04 3.421(12) '1 655' '4 664'
H01 H04 2.939(2) '1 655' '4 664'
H01 C05 3.321(9) '1 655' '4 664'
H01 C05 3.201(9) . .
H01 H05 2.7126(9) '1 655' '4 664'
H01 C06 2.018(6) . .
H01 C07 2.667(7) . .
H01 H07A 3.474(3) . .
H01 H07B 2.4173(14) . .
H01 O01 3.418(4) . .
H01 C2L 3.383(6) '1 655' '4 664'
H01 H2LA 3.6135(5) '1 655' '4 664'
H01 H2LB 2.7965(3) '1 655' '4 664'
H01 H2LC 3.2532(4) '1 655' '4 664'
H01 C4 3.714(11) '1 655' '4 654'
H01 H4B 3.6105(7) '1 655' '4 654'
H01 H4C 3.1729(4) '1 655' '4 654'
C02 H03 1.954(9) . .
C02 C04 3.788(15) '1 655' '4 664'
C02 C04 2.360(15) . .
C02 H04 3.197(10) . .
C02 H04 3.519(10) '1 655' '4 664'
C02 C05 2.720(13) . .
C02 C05 3.828(13) '1 655' '4 664'
C02 H05 3.567(10) '1 655' '4 664'
C02 H05 3.649(10) . .
C02 C06 2.401(11) . .
C02 C07 3.773(12) . .
C02 H07B 3.945(10) . .
C02 C1R 4.018(12) '1 655' '4 564'
C02 H1RC 3.113(10) '1 655' '4 564'
C02 C4 3.854(14) '1 655' '4 654'
C02 H4B 3.932(10) '1 655' '2 664'
C02 H4B 3.278(10) '1 655' '4 654'
C02 H4C 3.587(10) '1 655' '4 654'
H02 C03 3.873(13) '1 655' '4 664'
H02 C03 1.944(12) . .
H02 H03 2.2344(4) . .
H02 C04 3.203(12) . .
H02 C04 3.046(11) '1 655' '4 664'
H02 H04 2.9268(9) '1 655' '4 664'
H02 C05 3.148(8) '1 655' '4 664'
H02 C05 3.649(9) . .
H02 H05 3.0768(4) '1 655' '4 664'
H02 C06 3.233(6) . .
H02 C06 4.020(6) '1 655' '4 664'
H02 H1RC 3.6276(5) '1 655' '4 564'
H02 C4 3.825(11) '1 655' '2 664'
H02 H4B 3.6180(17) '1 655' '4 654'
H02 H4B 3.1217(11) '1 655' '2 664'
C03 H04 2.054(12) . .
C03 C05 2.392(15) . .
C03 H05 3.231(12) . .
C03 C06 2.772(12) . .
C03 C07 4.261(12) . .
C03 C1R 3.865(12) '1 655' '4 564'
C03 H1RA 3.926(10) '1 655' '4 564'
C03 H1RC 3.056(9) '1 655' '4 564'
C03 C3B 4.344(12) '1 655' '4 554'
C03 H3BA 3.996(11) '1 655' '4 554'
C03 C3G 4.356(12) '1 655' '4 554'
C03 O3G 3.382(11) '1 655' '4 554'
C03 H30 3.859(10) '1 655' '4 554'
C03 C4 4.312(15) '1 655' '4 654'
C03 H4B 3.519(11) '1 655' '4 654'
H03 C04 2.049(11) . .
H03 H04 2.3595(16) . .
H03 C05 3.232(9) . .
H03 C06 3.702(6) . .
H03 H1RC 3.5263(5) '1 655' '4 564'
H03 C3B 3.889(6) '1 655' '4 554'
H03 H3BA 3.5927(7) '1 655' '4 554'
H03 C3G 3.651(6) '1 655' '4 554'
H03 O3G 2.543(5) '1 655' '4 554'
H03 H30 2.9536(5) '1 655' '4 554'
C04 H05 1.987(11) . .
C04 C06 2.391(11) . .
C04 C07 3.754(11) . .
C04 H07A 3.965(10) . .
C04 O01 4.378(10) . .
C04 C1R 3.606(12) '1 655' '4 564'
C04 H1RA 3.482(10) '1 655' '4 564'
C04 H1RB 3.729(9) '1 655' '4 564'
C04 H1RC 3.065(10) '1 655' '4 564'
C04 H2LB 3.848(11) . .
C04 C3B 4.074(12) '1 655' '4 554'
C04 H3BA 3.587(10) '1 655' '4 554'
C04 H3BB 3.762(10) '1 655' '4 554'
C04 O3G 3.908(11) '1 655' '4 554'
C04 H4B 3.710(10) '1 655' '4 654'
H04 C05 2.005(8) . .
H04 H05 2.2881(5) . .
H04 C06 3.229(5) . .
H04 C1R 3.937(7) '1 655' '4 564'
H04 H1RA 3.5817(5) '1 655' '4 564'
H04 H1RC 3.5381(10) '1 655' '4 564'
H04 H2LB 3.5386(14) . .
H04 C3B 3.372(6) '1 655' '4 554'
H04 H3BA 2.7865(3) '1 655' '4 554'
H04 H3BB 3.1411(5) '1 655' '4 554'
H04 O3G 3.587(5) '1 655' '4 554'
C05 C07 2.490(10) . .
C05 H07A 2.629(8) . .
C05 H07B 3.248(8) . .
C05 O01 3.168(9) . .
C05 C08 3.534(10) . .
C05 O08 3.467(10) . .
C05 C1R 3.537(11) '1 655' '4 564'
C05 H1RA 3.605(8) '1 655' '4 564'
C05 H1RB 3.302(8) '1 655' '4 564'
C05 H1RC 3.142(9) '1 655' '4 564'
C05 C2L 4.343(11) . .
C05 H2LB 3.389(8) . .
C05 O3 4.356(10) '1 655' '1 755'
C05 C4 4.230(12) '1 655' '4 654'
C05 H4A 4.038(8) '1 655' '4 654'
C05 H4B 3.650(8) '1 655' '4 654'
C05 H4C 3.847(9) '1 655' '1 755'
H05 C06 1.992(6) . .
H05 C07 2.629(6) . .
H05 H07A 2.4809(3) . .
H05 H07B 3.5075(5) . .
H05 O01 3.167(4) . .
H05 C08 3.181(6) . .
H05 O08 2.842(5) . .
H05 C1R 3.841(7) '1 655' '4 564'
H05 H1RB 3.4661(10) '1 655' '4 564'
H05 C2L 3.561(7) . .
H05 H2LB 2.6237(6) . .
H05 H4C 3.128(2) '1 655' '1 755'
C06 H07A 2.029(6) . .
C06 H07B 2.029(5) . .
C06 O01 2.415(7) . .
C06 C08 3.266(8) . .
C06 O08 3.512(8) . .
C06 N1 4.297(7) . .
C06 C1R 3.710(8) '1 655' '4 564'
C06 H1RB 3.355(5) '1 655' '4 564'
C06 H1RC 3.205(5) '1 655' '4 564'
C06 O3 4.004(8) '1 655' '1 755'
C06 C4 3.779(11) '1 655' '4 654'
C06 H4A 3.552(5) '1 655' '4 654'
C06 H4B 3.448(5) '1 655' '4 654'
C06 H4C 3.736(5) '1 655' '4 654'
C07 C08 2.390(8) . .
C07 O08 2.703(8) . .
C07 N1 3.536(7) . .
C07 H1 3.724(6) . .
C07 C1R 4.374(9) '1 655' '4 564'
C07 H1RB 3.730(6) '1 655' '4 564'
C07 C2L 3.982(9) '1 655' '4 664'
C07 H2LA 3.880(6) '1 655' '4 664'
C07 H2LC 3.441(6) '1 655' '4 664'
C07 H3BB 4.038(7) '1 655' '1 755'
C07 C3G 4.016(8) '1 655' '1 755'
C07 H3G 3.079(6) '1 655' '1 755'
C07 C3 4.018(9) '1 655' '1 755'
C07 O3 3.336(8) '1 655' '1 755'
C07 C4 4.318(12) '1 655' '4 654'
C07 H4A 3.806(6) '1 655' '4 654'
C07 H4C 3.851(7) '1 655' '1 755'
H07A H07B 1.5695(8) . .
H07A O01 1.983(4) . .
H07A C08 2.439(6) . .
H07A O08 2.292(5) . .
H07A N1 3.726(4) . .
H07A C3A 4.017(6) '1 655' '1 755'
H07A C3B 3.863(6) '1 655' '1 755'
H07A H3BB 3.3948(13) '1 655' '1 755'
H07A C3G 3.717(6) '1 655' '1 755'
H07A H3G 2.8921(3) '1 655' '1 755'
H07A C3 3.143(6) '1 655' '1 755'
H07A O3 2.549(5) '1 655' '1 755'
H07A O4 3.723(6) '1 655' '1 755'
H07A C4 3.691(12) '1 655' '1 755'
H07A H4A 3.6290(4) '1 655' '4 654'
H07A H4C 2.9354(17) '1 655' '1 755'
H07B O01 1.983(4) . .
H07B C08 3.111(5) . .
H07B O08 3.502(5) . .
H07B C2L 3.042(7) '1 655' '4 664'
H07B H2LA 2.9112(5) '1 655' '4 664'
H07B H2LB 3.1714(15) '1 655' '4 664'
H07B H2LC 2.5632(7) '1 655' '4 664'
H07B C3G 3.545(6) '1 655' '1 755'
H07B H3G 2.5774(8) '1 655' '1 755'
H07B O3 3.331(5) '1 655' '1 755'
H07B H4A 3.5723(5) '1 655' '4 654'
O01 O08 2.280(6) . .
O01 N1 2.210(6) . .
O01 H1 2.305(4) . .
O01 C1A 3.603(6) . .
O01 H1LC 3.867(4) '1 655' '4 564'
O01 C1R 3.785(8) '1 655' '4 564'
O01 C1R 4.134(8) . .
O01 H1RA 3.909(5) . .
O01 H1RB 2.955(4) '1 655' '4 564'
O01 H1RC 3.790(4) '1 655' '4 564'
O01 C1 4.250(7) . .
O01 N2 4.331(6) . .
O01 H2LC 3.717(4) '1 655' '4 664'
O01 C3G 4.329(7) '1 655' '1 755'
O01 H3G 3.443(4) '1 655' '1 755'
C08 H1 1.890(5) . .
C08 C1A 2.436(7) . .
C08 C1L 3.670(8) . .
C08 H1LA 3.845(6) . .
C08 H1LB 3.867(6) . .
C08 C1R 4.002(9) '1 655' '4 564'
C08 C1R 3.009(9) . .
C08 H1RA 2.764(6) . .
C08 H1RB 3.072(5) '1 655' '4 564'
C08 H1RB 3.895(6) . .
C08 H1RC 3.249(6) . .
C08 C1 2.958(7) . .
C08 O1 3.849(7) . .
C08 N2 3.239(7) . .
C08 H2 3.148(6) . .
C08 C2A 4.326(7) . .
C08 C2L 4.225(9) . .
C08 H2LB 3.747(6) . .
C08 H3BB 3.910(5) '1 655' '1 755'
C08 H3G 3.978(6) '1 655' '1 755'
O08 N1 2.276(6) . .
O08 H1 3.019(5) . .
O08 C1A 2.830(7) . .
O08 C1L 4.292(8) . .
O08 C1R 3.112(8) . .
O08 H1RA 2.546(5) . .
O08 H1RB 3.859(5) '1 655' '4 564'
O08 H1RB 3.870(5) . .
O08 H1RC 3.590(5) . .
O08 C1 2.858(7) . .
O08 O1 3.397(6) . .
O08 N2 3.255(6) . .
O08 H2 3.464(5) . .
O08 C2A 4.044(7) . .
O08 C2L 3.569(8) . .
O08 H2LA 3.241(5) . .
O08 H2LB 3.141(5) . .
O08 C2R 3.791(8) '1 655' '3 765'
O08 H2RA 3.447(5) '1 655' '3 765'
O08 H2RC 3.316(5) '1 655' '3 765'
O08 C3B 4.343(8) '1 655' '1 755'
O08 H3BB 3.471(5) '1 655' '1 755'
O08 C3 4.140(7) '1 655' '1 755'
O08 O3 4.122(7) '1 655' '1 755'
O08 O4 4.039(7) '1 655' '1 755'
O08 C4 3.823(12) '1 655' '1 755'
O08 H4C 3.014(5) '1 655' '1 755'
N1 C1L 2.415(8) . .
N1 H1LA 2.593(5) . .
N1 H1LB 2.592(4) . .
N1 H1LC 3.863(5) '1 655' '4 564'
N1 H1LC 3.252(4) . .
N1 C1R 3.946(8) '1 655' '4 564'
N1 C1R 2.465(8) . .
N1 H1RA 2.667(4) . .
N1 H1RB 2.995(4) '1 655' '4 564'
N1 H1RB 3.289(4) . .
N1 H1RC 2.642(4) . .
N1 C1 2.447(7) . .
N1 O1 3.681(6) '1 655' '4 564'
N1 O1 3.535(6) . .
N1 N2 2.811(6) . .
N1 H2 2.572(5) . .
N1 C2A 4.177(7) . .
H1 C1A 2.044(5) . .
H1 C1A 4.013(5) '1 655' '4 564'
H1 C1L 3.904(7) '1 655' '4 564'
H1 C1L 2.448(7) . .
H1 H1LA 2.4510(4) . .
H1 H1LB 2.4244(3) . .
H1 H1LC 3.082(2) '1 655' '4 564'
H1 H1LC 3.3868(9) . .
H1 C1R 3.082(7) . .
H1 C1R 3.615(7) '1 655' '4 564'
H1 H1RA 3.415(2) . .
H1 H1RB 2.7027(6) '1 655' '4 564'
H1 H1RC 3.0705(16) . .
H1 C1 3.927(5) '1 655' '4 564'
H1 C1 3.079(5) . .
H1 O1 3.313(4) '1 655' '4 564'
H1 N2 3.236(4) . .
H1 H2 2.7824(4) . .
H1 H3DB 3.6241(15) '1 655' '4 564'
C1A H1LA 2.061(5) . .
C1A H1LB 2.061(5) . .
C1A H1LC 2.061(5) . .
C1A H1RA 2.052(5) . .
C1A H1RB 2.052(5) . .
C1A H1RC 2.051(5) . .
C1A O1 3.949(6) '1 655' '4 564'
C1A O1 2.436(6) . .
C1A N2 2.452(6) . .
C1A H2 3.918(5) '1 655' '3 765'
C1A H2 2.528(5) . .
C1A C2A 3.848(7) . .
C1A C2L 4.385(8) . .
C1A H2RC 3.980(5) '1 655' '3 765'
C1A C3D 4.150(8) . .
C1A H3DB 3.429(5) . .
C1L C1R 2.514(10) . .
C1L H1RA 3.340(7) . .
C1L H1RB 2.700(7) . .
C1L H1RC 2.694(7) . .
C1L C1 2.494(8) . .
C1L O1 3.359(7) . .
C1L O1 3.492(7) '1 655' '4 564'
C1L N2 3.067(7) . .
C1L H2 2.891(6) . .
C1L C2 4.219(9) '1 655' '4 564'
C1L O2 4.306(8) '1 655' '4 564'
C1L N3 3.861(8) '1 655' '4 564'
C1L C3A 3.679(9) '1 655' '4 564'
C1L H3A 2.999(6) '1 655' '4 564'
C1L C3B 3.901(9) '1 655' '4 564'
C1L H3BA 3.241(6) '1 655' '4 564'
C1L H30 4.027(7) . .
C1L C3D 4.335(10) '1 655' '4 564'
C1L C3D 3.703(9) . .
C1L H3DA 3.630(6) . .
C1L H3DB 3.906(7) '1 655' '4 564'
C1L H3DB 2.913(7) . .
H1LA H1LB 1.56747(19) . .
H1LA H1LC 1.5672(8) . .
H1LA C1R 3.338(7) . .
H1LA H1RB 3.570(2) . .
H1LA H1RC 3.5675(9) . .
H1LA C1 2.648(5) . .
H1LA C1 3.613(5) '1 655' '4 564'
H1LA O1 3.671(4) . .
H1LA O1 2.577(4) '1 655' '4 564'
H1LA N2 2.777(4) . .
H1LA H2 2.3944(4) . .
H1LA C2 3.407(5) '1 655' '4 564'
H1LA O2 3.587(4) '1 655' '4 564'
H1LA N3 3.214(5) '1 655' '4 564'
H1LA C3A 3.346(6) '1 655' '4 564'
H1LA H3A 2.7673(4) '1 655' '4 564'
H1LA C3B 3.798(6) '1 655' '4 564'
H1LA H3BA 3.3222(7) '1 655' '4 564'
H1LA H30 3.5984(6) . .
H1LA C3D 3.751(7) '1 655' '4 564'
H1LA C3D 3.248(7) . .
H1LA H3DA 2.9675(4) . .
H1LA H3DB 3.317(2) '1 655' '4 564'
H1LA H3DB 2.6417(8) . .
H1LB H1LC 1.5674(6) . .
H1LB C1R 2.702(7) . .
H1LB H1RA 3.5731(14) . .
H1LB H1RB 2.984(2) . .
H1LB H1RC 2.5289(9) . .
H1LB C1 3.325(5) . .
H1LB O1 3.927(4) '1 655' '4 564'
H1LB N2 3.915(4) . .
H1LB N3 3.733(5) '1 655' '4 564'
H1LB C3A 3.408(6) '1 655' '4 564'
H1LB H3A 2.8705(4) '1 655' '4 564'
H1LB C3B 3.271(6) '1 655' '4 564'
H1LB H3BA 2.4812(9) '1 655' '4 564'
H1LB C3D 3.989(7) '1 655' '4 564'
H1LB H3DB 3.580(3) '1 655' '4 564'
H1LC C1R 2.697(7) . .
H1LC H1RA 3.5720(6) . .
H1LC H1RB 2.5301(9) . .
H1LC H1RC 2.9682(5) . .
H1LC C1 2.692(5) . .
H1LC O1 3.241(4) . .
H1LC N2 3.397(4) . .
H1LC H2 3.3921(6) . .
H1LC C3A 3.698(6) '1 655' '4 564'
H1LC H3A 2.8457(11) '1 655' '4 564'
H1LC H3BA 3.5075(17) '1 655' '4 564'
H1LC O3G 3.932(5) . .
H1LC H30 3.5301(6) . .
H1LC C3D 3.402(7) . .
H1LC H3DA 3.5689(4) . .
H1LC H3DB 2.4943(3) . .
C1R C1 2.515(8) . .
C1R O1 2.770(8) . .
C1R N2 3.994(8) '1 655' '3 765'
C1R N2 3.730(8) . .
C1R H2 3.286(7) '1 655' '3 765'
C1R H2 3.975(7) . .
C1R C2R 3.886(9) '1 655' '3 765'
C1R H2RA 3.972(7) '1 655' '3 765'
C1R H2RC 3.056(7) '1 655' '3 765'
H1RA H1RB 1.56807(19) . .
H1RA H1RC 1.5683(4) . .
H1RA C1 2.691(5) . .
H1RA O1 2.775(4) . .
H1RA N2 3.720(4) '1 655' '3 765'
H1RA N2 3.881(4) . .
H1RA H2 3.0939(15) '1 655' '3 765'
H1RA C2A 3.941(6) '1 655' '3 765'
H1RA C2R 3.103(7) '1 655' '3 765'
H1RA H2RA 3.2415(11) '1 655' '3 765'
H1RA H2RC 2.2329(12) '1 655' '3 765'
H1RA H3BB 3.4427(5) '1 655' '1 755'
H1RB H1RC 1.5683(6) . .
H1RB C1 2.707(5) . .
H1RB O1 2.614(4) . .
H1RB N2 3.387(4) '1 655' '3 765'
H1RB N2 4.004(4) . .
H1RB H2 2.6974(13) '1 655' '3 765'
H1RB C2R 3.845(7) '1 655' '3 765'
H1RB H2RC 3.1014(7) '1 655' '3 765'
H1RC C1 3.341(5) . .
H1RC O1 3.717(4) . .
C1 O1 3.912(6) '1 655' '4 564'
C1 N2 4.202(7) '1 655' '3 765'
C1 H2 3.363(5) '1 655' '3 765'
C1 H2 1.894(5) . .
C1 C2A 2.469(7) . .
C1 C2L 3.047(8) . .
C1 H2LA 2.783(5) . .
C1 H2LB 3.307(5) . .
C1 H2LC 3.925(5) . .
C1 C2R 4.222(8) '1 655' '3 765'
C1 C2R 3.712(8) . .
C1 H2RA 3.884(5) . .
C1 H2RA 3.720(5) '1 655' '3 765'
C1 H2RC 3.916(5) . .
C1 H2RC 3.840(5) '1 655' '3 765'
C1 C2 3.059(7) . .
C1 O2 3.981(7) . .
C1 N3 3.416(7) . .
C1 C3D 3.290(8) . .
C1 H3DA 3.327(5) . .
C1 H3DA 3.886(5) '1 655' '3 765'
C1 H3DB 2.760(5) . .
O1 N2 3.044(5) '1 655' '3 765'
O1 N2 2.263(5) . .
O1 H2 3.014(4) . .
O1 H2 2.233(4) '1 655' '3 765'
O1 C2A 2.812(6) . .
O1 C2A 3.853(6) '1 655' '3 765'
O1 C2L 3.117(7) . .
O1 H2LA 2.551(4) . .
O1 H2LB 3.632(4) . .
O1 H2LC 3.849(4) . .
O1 C2R 4.280(7) . .
O1 C2R 3.428(7) '1 655' '3 765'
O1 H2RA 2.916(4) '1 655' '3 765'
O1 H2RC 3.231(4) '1 655' '3 765'
O1 C2 2.889(6) . .
O1 O2 3.508(6) . .
O1 N3 3.312(6) . .
O1 C3A 4.365(7) . .
O1 C3D 3.569(8) . .
O1 C3D 3.647(8) '1 655' '3 765'
O1 H3DA 2.768(4) '1 655' '3 765'
O1 H3DA 3.902(4) . .
O1 H3DB 3.734(4) '1 655' '3 765'
O1 H3DB 3.030(4) . .
N2 C2L 2.449(8) . .
N2 H2LA 2.631(4) . .
N2 H2LB 2.639(4) . .
N2 H2LC 3.275(4) . .
N2 C2R 2.437(8) . .
N2 H2RA 2.622(4) . .
N2 H2RB 3.265(4) . .
N2 H2RC 2.620(4) . .
N2 C2 2.497(6) . .
N2 O2 3.560(6) . .
N2 N3 2.975(6) . .
N2 C3D 2.889(8) . .
N2 H3DA 2.615(4) . .
N2 H3DB 2.738(4) . .
H2 C2A 2.028(5) . .
H2 C2L 3.049(7) . .
H2 H2LA 3.3640(17) . .
H2 H2LB 3.0369(6) . .
H2 C2R 2.466(7) . .
H2 H2RA 2.4820(3) . .
H2 H2RB 3.4000(5) . .
H2 H2RC 2.4439(4) . .
H2 C2 3.127(5) . .
H2 N3 3.432(5) . .
H2 C3D 3.044(7) . .
H2 H3DA 2.5247(4) . .
H2 H3DB 2.9351(6) . .
C2A H2LA 2.055(5) . .
C2A H2LB 2.056(5) . .
C2A H2LC 2.056(5) . .
C2A H2RA 2.059(5) . .
C2A H2RB 2.059(5) . .
C2A H2RC 2.059(5) . .
C2A O2 2.385(7) . .
C2A N3 2.506(7) . .
C2A C3A 3.831(8) . .
C2A C3D 3.070(8) . .
C2A H3DA 2.867(5) . .
C2A H3DA 4.009(6) '1 655' '3 765'
C2A H3DB 3.295(5) . .
C2A C3 4.302(8) . .
C2A O3 4.146(7) . .
C2L C2R 2.503(10) . .
C2L H2RA 3.331(7) . .
C2L H2RA 3.861(7) '1 655' '3 765'
C2L H2RB 2.685(7) . .
C2L H2RC 2.680(8) . .
C2L C2 2.500(8) . .
C2L O2 2.690(8) . .
C2L N3 3.751(8) . .
C2L C3G 4.207(10) '1 655' '3 765'
C2L H3G 3.571(8) '1 655' '3 765'
C2L C3D 4.244(10) '1 655' '3 765'
C2L H3DA 3.473(8) '1 655' '3 765'
H2LA H2LB 1.5668(9) . .
H2LA H2LC 1.5679(2) . .
H2LA C2R 3.839(7) '1 655' '3 765'
H2LA C2R 3.331(7) . .
H2LA H2RA 2.9149(10) '1 655' '3 765'
H2LA H2RB 3.5631(12) . .
H2LA H2RC 3.548(2) . .
H2LA C2 2.713(5) . .
H2LA O2 2.794(4) . .
H2LA N3 3.919(5) . .
H2LA C3G 3.682(6) '1 655' '3 765'
H2LA H3G 3.1198(18) '1 655' '3 765'
H2LA C3D 3.486(7) '1 655' '3 765'
H2LA H3DA 2.6501(18) '1 655' '3 765'
H2LB H2LC 1.5677(5) . .
H2LB C2R 2.671(7) . .
H2LB H2RA 3.5457(7) . .
H2LB H2RB 2.9434(5) . .
H2LB H2RC 2.4916(11) . .
H2LB C2 3.327(5) . .
H2LB O2 3.624(4) . .
H2LC C2R 2.693(6) . .
H2LC H2RA 3.5657(14) . .
H2LC H2RB 2.5211(11) . .
H2LC H2RC 2.969(2) . .
H2LC C2 2.647(5) . .
H2LC O2 2.446(4) . .
H2LC N3 3.962(5) . .
H2LC C3G 3.850(6) '1 655' '3 765'
H2LC H3G 3.126(2) '1 655' '3 765'
H2LC H3DA 3.6273(18) '1 655' '3 765'
C2R C2 2.451(8) . .
C2R O2 3.214(7) . .
C2R N3 3.108(8) . .
C2R C3A 4.316(9) . .
C2R H3BB 4.011(6) '1 655' '4 554'
C2R C3D 3.462(9) . .
C2R H3DA 2.913(7) . .
C2R H3DB 3.975(7) . .
C2R C3 4.359(9) . .
C2R O3 3.782(9) . .
C2R O4 3.796(9) '1 655' '4 554'
C2R C4 3.841(12) '1 655' '4 554'
C2R H4A 3.340(7) '1 655' '4 554'
C2R H4C 3.849(7) '1 655' '4 554'
H2RA H2RB 1.5678(3) . .
H2RA H2RC 1.5667(2) . .
H2RA C2 2.630(5) . .
H2RA O2 3.568(5) . .
H2RA N3 2.850(5) . .
H2RA C3A 4.024(6) . .
H2RA C3G 3.946(6) . .
H2RA C3D 2.904(7) . .
H2RA H3DA 2.2170(4) . .
H2RA H3DB 3.5331(8) . .
H2RA O3 3.440(5) . .
H2RA O4 3.941(6) '1 655' '4 554'
H2RA C4 3.638(10) '1 655' '4 554'
H2RA H4A 3.0858(4) '1 655' '4 554'
H2RA H4C 3.5068(8) '1 655' '4 554'
H2RB H2RC 1.5678(4) . .
H2RB C2 2.608(5) . .
H2RB O2 3.023(4) . .
H2RB N3 3.364(5) . .
H2RB C3D 4.000(7) . .
H2RB H3DA 3.5589(6) . .
H2RB O3 3.398(5) . .
H2RB O4 3.096(6) '1 655' '4 554'
H2RB C4 3.272(11) '1 655' '4 554'
H2RB H4A 2.7507(5) '1 655' '4 554'
H2RB H4C 3.4958(15) '1 655' '4 554'
H2RC C2 3.291(5) . .
H2RC N3 3.983(5) . .
H2RC H3BB 3.3807(8) '1 655' '4 554'
H2RC H3DA 3.5027(5) . .
H2RC O4 3.844(6) '1 655' '4 554'
C2 C3A 2.404(8) . .
C2 H3A 2.632(5) . .
C2 C3B 3.618(8) . .
C2 H3BA 4.030(5) . .
C2 C3G 3.656(8) . .
C2 C3G 4.248(8) '1 655' '3 765'
C2 H3G 4.017(5) . .
C2 O3G 3.860(7) '1 655' '3 765'
C2 H30 3.094(5) '1 655' '3 765'
C2 C3D 2.513(8) . .
C2 C3D 4.169(8) '1 655' '3 765'
C2 H3DA 2.749(5) . .
C2 H3DA 3.598(5) '1 655' '3 765'
C2 H3DB 2.882(5) . .
C2 C3 2.985(8) . .
C2 O3 3.155(7) . .
C2 O4 4.041(8) . .
O2 N3 2.225(6) . .
O2 C3A 2.654(7) . .
O2 H3A 2.551(4) . .
O2 C3B 4.117(8) . .
O2 C3G 3.238(7) '1 655' '3 765'
O2 H3G 3.127(4) '1 655' '3 765'
O2 O3G 2.701(6) '1 655' '3 765'
O2 H30 1.974(4) '1 655' '3 765'
O2 C3D 3.511(8) '1 655' '3 765'
O2 C3D 3.624(8) . .
O2 H3DA 3.168(4) '1 655' '3 765'
O2 H3DA 3.947(4) . .
O2 H3DB 3.992(4) . .
O2 H3DB 3.591(4) '1 655' '3 765'
O2 C3 2.915(7) . .
O2 O3 3.237(6) . .
O2 O4 3.649(7) . .
N3 H3A 2.020(5) . .
N3 C3B 2.357(8) . .
N3 H3BA 2.835(5) . .
N3 H3BB 3.140(5) . .
N3 C3G 2.361(7) . .
N3 H3G 2.814(5) . .
N3 O3G 3.529(6) . .
N3 H30 3.733(5) '1 655' '3 765'
N3 H30 3.801(5) . .
N3 H3DA 2.027(5) . .
N3 H3DB 2.028(4) . .
N3 C3 2.426(7) . .
N3 O3 2.775(7) . .
N3 O4 3.565(7) . .
C3A H3BA 2.077(6) . .
C3A H3BB 2.078(6) . .
C3A C3G 2.432(8) . .
C3A H3G 2.843(6) . .
C3A O3G 3.614(7) . .
C3A O3G 4.313(7) '1 655' '3 765'
C3A H30 3.529(6) '1 655' '3 765'
C3A C3D 2.438(9) . .
C3A H3DA 3.156(6) . .
C3A H3DB 2.991(6) . .
C3A O3 2.421(8) . .
C3A O4 2.336(8) . .
C3A C4 3.681(12) . .
C3A H4B 4.024(6) . .
C3A H4C 3.927(6) . .
H3A C3B 2.077(6) . .
H3A H3BA 2.2362(4) . .
H3A H3BB 2.6028(6) . .
H3A C3G 3.216(6) . .
H3A O3G 3.622(5) '1 655' '3 765'
H3A H30 2.8782(5) '1 655' '3 765'
H3A C3D 3.114(7) . .
H3A H3DB 3.4437(14) . .
H3A C3 2.064(6) . .
H3A O3 3.134(5) . .
H3A O4 2.434(6) . .
H3A C4 3.861(10) . .
C3B H3G 2.103(6) . .
C3B O3G 2.404(7) . .
C3B H30 3.107(6) . .
C3B C3D 2.414(9) . .
C3B H3DA 3.219(6) . .
C3B H3DB 2.853(6) . .
C3B C3 2.517(9) . .
C3B O3 3.279(8) . .
C3B O4 3.132(8) . .
C3B C4 4.372(12) . .
H3BA H3BB 1.5782(2) . .
H3BA C3G 2.095(6) . .
H3BA H3G 2.857(2) . .
H3BA O3G 2.458(4) . .
H3BA H30 3.198(2) . .
H3BA C3D 2.818(7) . .
H3BA H3DB 2.9421(9) . .
H3BA C3 3.289(6) . .
H3BA O4 3.715(6) . .
H3BB C3G 2.094(6) . .
H3BB H3G 2.2967(15) . .
H3BB O3G 2.848(5) . .
H3BB H30 3.5978(11) . .
H3BB C3D 3.234(7) . .
H3BB C3 2.534(6) . .
H3BB O3 3.274(5) . .
H3BB O4 2.872(6) . .
H3BB C4 3.932(10) . .
C3G H30 1.846(6) . .
C3G H3DA 2.083(6) . .
C3G H3DB 2.083(6) . .
C3G C3 3.271(8) . .
C3G O3 3.544(8) . .
C3G O4 4.249(8) . .
H3G O3G 1.979(5) . .
H3G H30 2.2735(3) . .
H3G C3D 2.091(7) . .
H3G H3DA 2.2709(4) . .
H3G H3DB 2.8358(5) . .
H3G C3 3.232(6) . .
H3G O3 3.218(5) . .
O3G C3D 2.409(8) . .
O3G H3DA 2.895(5) . .
O3G H3DB 2.449(5) . .
H30 C3D 2.468(7) . .
H30 H3DA 2.7249(4) . .
H30 H3DB 2.4038(4) . .
H30 C3 3.779(6) '1 655' '4 564'
H30 O4 3.846(6) '1 655' '4 564'
C3D C3 3.439(9) . .
C3D O3 3.603(8) . .
H3DA H3DB 1.5788(6) . .
H3DA C3 3.864(6) . .
H3DA O3 3.721(5) . .
C3 C4 2.357(12) . .
C3 H4A 3.151(6) . .
C3 H4B 2.623(6) . .
C3 H4C 2.557(6) . .
O3 O4 2.241(7) . .
O3 C4 2.662(12) . .
O3 C4 3.813(13) '1 655' '4 554'
O3 H4A 3.603(5) . .
O3 H4A 2.861(5) '1 655' '4 554'
O3 H4B 2.674(5) . .
O3 H4C 2.583(5) . .
O4 H4A 1.980(6) . .
O4 H4B 1.980(6) . .
O4 H4C 1.980(6) . .
H4A H4B 1.5683(4) . .
H4A H4C 1.5691(12) . .
H4B H4C 1.5683(3) . .
O12 H12A1 1.994(6) . .
O12 H12B1 1.994(6) . .
O12 C131 2.32(2) . .
O12 H13A1 2.236(6) . .
O12 H13B1 2.918(6) . .
O12 H13C1 2.988(6) . .
O12 H12A2 1.992(6) . .
O12 H12B2 1.991(7) . .
O12 C132 2.26(4) . .
O12 H13A2 2.186(6) . .
O12 H13B2 2.784(6) . .
O12 H13C2 3.003(6) . .
H12 C121 1.929(12) . .
H12 H12A1 2.0895(4) . .
H12 H12B1 2.6647(3) . .
H12 C131 2.75(2) . .
H12 H13A1 2.6450(9) . .
H12 H13B1 3.0893(5) . .
H12 H13C1 3.5693(6) . .
H12 C122 1.91(2) . .
H12 H12A2 2.6809(10) . .
H12 H12B2 2.1011(5) . .
H12 C132 2.61(4) . .
H12 H13A2 2.3569(4) . .
H12 H13B2 3.3335(5) . .
H12 H13C2 3.1621(5) . .
C121 H13A1 1.991(14) . .
C121 H13B1 1.992(14) . .
C121 H13C1 1.990(13) . .
H12A1 H12B1 1.5762(4) . .
H12A1 C131 2.01(3) . .
H12A1 H13A1 2.6580(19) . .
H12A1 H13B1 2.1141(7) . .
H12A1 H13C1 2.6052(14) . .
H12B1 C131 2.01(3) . .
H12B1 H13A1 2.6051(8) . .
H12B1 H13B1 2.6586(4) . .
H12B1 H13C1 2.1134(6) . .
H13A1 H13B1 1.5684(7) . .
H13A1 H13C1 1.5676(2) . .
H13B1 H13C1 1.5678(4) . .
C122 H13A2 2.01(3) . .
C122 H13B2 2.00(3) . .
C122 H13C2 2.00(3) . .
H12A2 H12B2 1.5808(3) . .
H12A2 C132 2.03(4) . .
H12A2 H13A2 2.718(2) . .
H12A2 H13B2 2.1529(10) . .
H12A2 H13C2 2.5694(12) . .
H12B2 C132 2.03(5) . .
H12B2 H13A2 2.5612(13) . .
H12B2 H13B2 2.7252(4) . .
H12B2 H13C2 2.1569(7) . .
H13A2 H13B2 1.5670(6) . .
H13A2 H13C2 1.5680(3) . .
H13B2 H13C2 1.5679(3) . .

loop_
_geom_hbond_atom_site_label_D
_geom_hbond_atom_site_label_H
_geom_hbond_atom_site_label_A
_geom_hbond_site_symmetry_A
_geom_hbond_distance_DH
_geom_hbond_distance_HA
_geom_hbond_distance_DA
_geom_hbond_angle_DHA
_geom_hbond_publ_flag
N1 H1 O12 4_464 .86 2.27 3.003(7) 142 yes
N2 H2 O1 4_464 .86 2.23 3.045(5) 157 yes
O3G H30 O2 4_464 .82 1.98 2.700(6) 147 yes
O12 H12 O3G . .92 1.96 2.874(8) 171 yes

loop_
_geom_torsion_atom_site_label_1
_geom_torsion_atom_site_label_2
_geom_torsion_atom_site_label_3
_geom_torsion_atom_site_label_4
_geom_torsion
_geom_torsion_publ_flag
C06 C01 C02 C03 2.4(14) ?
C01 C02 C03 C04 -1.6(15) ?
C02 C03 C04 C05 -.2(14) ?
C03 C04 C05 C06 1.2(13) ?
C04 C05 C06 C01 -.4(11) ?
C04 C05 C06 C07 177.0(7) ?
C02 C01 C06 C05 -1.4(11) ?
C02 C01 C06 C07 -178.8(7) ?
C05 C06 C07 O01 -80.6(7) ?
C01 C06 C07 O01 96.7(7) ?
C06 C07 O01 C08 98.8(6) ?
C07 O01 C08 O08 5.7(8) ?
C07 O01 C08 N1 -174.3(5) ?
O08 C08 N1 C1A 12.4(9) ?
O01 C08 N1 C1A -167.6(4) yes
C08 N1 C1A C1R 62.3(7) ?
C08 N1 C1A C1 -59.7(6) yes
C08 N1 C1A C1L -177.0(5) ?
N1 C1A C1 O1 139.0(5) ?
C1R C1A C1 O1 17.3(7) ?
C1L C1A C1 O1 -105.3(6) ?
N1 C1A C1 N2 -44.7(6) yes
C1R C1A C1 N2 -166.4(5) ?
C1L C1A C1 N2 71.0(6) ?
O1 C1 N2 C2A -11.5(7) ?
C1A C1 N2 C2A 172.2(4) yes
C1 N2 C2A C2L -64.4(6) ?
C1 N2 C2A C2 58.1(6) yes
C1 N2 C2A C2R 175.7(5) ?
N2 C2A C2 O2 -143.3(5) ?
C2L C2A C2 O2 -21.1(7) ?
C2R C2A C2 O2 98.0(6) ?
N2 C2A C2 N3 45.2(7) yes
C2L C2A C2 N3 167.3(5) ?
C2R C2A C2 N3 -73.6(6) ?
O2 C2 N3 C3A -3.3(7) ?
C2A C2 N3 C3A 168.1(5) yes
O2 C2 N3 C3D 175.8(6) ?
C2A C2 N3 C3D -12.8(9) ?
C2 N3 C3A C3 -67.1(6) yes
C2 N3 C3A C3B 172.7(5) ?
C3 C3A C3B C3G -94.5(5) ?
C3A C3B C3G O3G -150.3(5) ?
C3D N3 C3A C3 113.7(6) ?
C3D C3G O3G H12 -52.1 ?
C3B C3G O3G H12 61.3 ?
C2 N3 C3D C3G 167.0(5) ?
O3G C3G C3D N3 145.0(5) ?
N3 C3A C3 O3 -24.8(8) ?
C3B C3A C3 O3 90.6(7) ?
N3 C3A C3 O4 158.5(5) yes
C3B C3A C3 O4 -86.1(6) ?
O3 C3 O4 C4 -3.0(10) ?
C3A C3 O4 C4 173.8(7) yes
C122 O12 C121 C131 -1(2) ?
C121 O12 C122 C132 11(3) ?
N3 C3A C3B C3G 24.1(6) yes
C3A C3B C3G C3D -32.5(6) yes
C3D N3 C3A C3B -6.5(6) yes
C3B C3G C3D N3 28.0(6) yes
C3A N3 C3D C3G -13.9(7) yes
